data_7041719
loop_
_publ_author_name
'Escriche-Tur, Luis'
'Font-Bardia, Merc\`e'
'Albela, Bel\'en'
'Corbella, Montserrat'

_publ_section_title
;
 Determination of ZFS parameters from the EPR spectra of mono-, di- and
 trinuclear Mn(II) complexes: impact of magnetic coupling.
;
_journal_issue 8
_journal_name_full 'Dalton transactions (Cambridge, England : 2003)'
_journal_page_first 2699
_journal_page_last 2714
_journal_paper_doi 10.1039/c6dt04012h
_journal_volume 46
_journal_year 2017
_chemical_formula_moiety 'C32 H25 Mn N4 O4, Cl O4'
_chemical_formula_sum 'C32 H25 Cl Mn N4 O8'
_chemical_formula_weight 683.95
_space_group_crystal_system triclinic
_space_group_IT_number 2
_space_group_name_Hall '-P 1'
_space_group_name_H-M_alt 'P -1'
_symmetry_space_group_name_Hall '-P 1'
_symmetry_space_group_name_H-M 'P -1'
_atom_sites_solution_hydrogens mixed
_audit_creation_method SHELXL-2016/6
_audit_update_record
;
2016-12-14 deposited with the CCDC.
2017-01-17 downloaded from the CCDC.
;
_cell_angle_alpha 102.403(3)
_cell_angle_beta 91.449(4)
_cell_angle_gamma 106.589(3)
_cell_formula_units_Z 2
_cell_length_a 8.2965(7)
_cell_length_b 13.4504(10)
_cell_length_c 14.3581(12)
_cell_measurement_reflns_used 9867
_cell_measurement_temperature 100(2)
_cell_measurement_theta_max 27.71
_cell_measurement_theta_min 2.57
_cell_volume 1493.3(2)
_computing_cell_refinement 'Bruker SAINT'
_computing_data_collection 'Bruker APEX2'
_computing_data_reduction 'Bruker SAINT'
_computing_molecular_graphics 'Bruker SHELXTL'
_computing_publication_material 'Bruker SHELXTL'
_computing_structure_refinement 'SHELXL-2016/6 (Sheldrick, 2016)'
_computing_structure_solution 'SHELXL-2016/6 (Sheldrick, 2016)'
_diffrn_ambient_temperature 100(2)
_diffrn_measured_fraction_theta_full 0.952
_diffrn_measured_fraction_theta_max 0.918
_diffrn_measurement_device_type 'D8 VENTURE'
_diffrn_measurement_method 'phi and omega scan'
_diffrn_radiation_source 'high brilliance Incoatec Microfocus Source '
_diffrn_radiation_type MoK\a
_diffrn_radiation_wavelength 0.71073
_diffrn_reflns_av_R_equivalents 0.0583
_diffrn_reflns_av_unetI/netI 0.0491
_diffrn_reflns_Laue_measured_fraction_full 0.952
_diffrn_reflns_Laue_measured_fraction_max 0.918
_diffrn_reflns_limit_h_max 10
_diffrn_reflns_limit_h_min -10
_diffrn_reflns_limit_k_max 17
_diffrn_reflns_limit_k_min -17
_diffrn_reflns_limit_l_max 18
_diffrn_reflns_limit_l_min -18
_diffrn_reflns_number 29182
_diffrn_reflns_point_group_measured_fraction_full 0.952
_diffrn_reflns_point_group_measured_fraction_max 0.918
_diffrn_reflns_theta_full 25.242
_diffrn_reflns_theta_max 27.975
_diffrn_reflns_theta_min 2.422
_exptl_absorpt_coefficient_mu 0.592
_exptl_absorpt_correction_T_max 0.7456
_exptl_absorpt_correction_T_min 0.6593
_exptl_absorpt_correction_type multi-scan
_exptl_absorpt_process_details sadabs
_exptl_crystal_colour yellow
_exptl_crystal_density_diffrn 1.521
_exptl_crystal_description prism
_exptl_crystal_F_000 702
_exptl_crystal_size_max 0.12
_exptl_crystal_size_mid 0.11
_exptl_crystal_size_min 0.09
_refine_diff_density_max 0.526
_refine_diff_density_min -0.756
_refine_diff_density_rms 0.092
_refine_ls_extinction_method none
_refine_ls_goodness_of_fit_ref 1.144
_refine_ls_hydrogen_treatment constr
_refine_ls_matrix_type full
_refine_ls_number_parameters 451
_refine_ls_number_reflns 6591
_refine_ls_number_restraints 136
_refine_ls_restrained_S_all 1.182
_refine_ls_R_factor_all 0.0821
_refine_ls_R_factor_gt 0.0607
_refine_ls_shift/su_max 0.000
_refine_ls_shift/su_mean 0.000
_refine_ls_structure_factor_coef Fsqd
_refine_ls_weighting_details 'w=1/[\s^2^(Fo^2^)+(0.0164P)^2^+4.0113P] where P=(Fo^2^+2Fc^2^)/3'
_refine_ls_weighting_scheme calc
_refine_ls_wR_factor_gt 0.1143
_refine_ls_wR_factor_ref 0.1238
_reflns_Friedel_coverage 0.000
_reflns_number_gt 5299
_reflns_number_total 6591
_reflns_threshold_expression 'I > 2\s(I)'
_cod_data_source_file c6dt04012h2.cif
_cod_data_source_block Compound_8
_cod_depositor_comments 'Adding full bibliography for 7041716--7041723.cif.'
_cod_database_code 7041719
_shelx_shelxl_version_number 2016/6
_shelx_space_group_comment
;
The symmetry employed for this shelxl refinement is uniquely defined
by the following loop, which should always be used as a source of
symmetry information in preference to the above space-group names.
They are only intended as comments.
;

loop_
_space_group_symop_operation_xyz
'x, y, z'
'-x, -y, -z'

loop_
_atom_site_label
_atom_site_type_symbol
_atom_site_fract_x
_atom_site_fract_y
_atom_site_fract_z
_atom_site_U_iso_or_equiv
_atom_site_adp_type
_atom_site_occupancy
_atom_site_site_symmetry_order
_atom_site_calc_flag
_atom_site_refinement_flags_posn
_atom_site_refinement_flags_adp
_atom_site_refinement_flags_occupancy
_atom_site_disorder_assembly
_atom_site_disorder_group
Cl1 Cl 0.20960(11) 0.14753(7) 0.69998(6) 0.02626(19) Uani 1 1 d D U . . .
O5 O 0.0736(6) 0.0943(4) 0.7493(4) 0.0274(13) Uani 0.5 1 d D U P A 1
O6 O 0.2691(7) 0.0568(4) 0.6447(4) 0.0418(14) Uani 0.5 1 d D U P A 1
O7 O 0.1500(8) 0.1922(5) 0.6325(4) 0.0288(15) Uani 0.5 1 d D U P A 1
O8 O 0.3472(7) 0.2159(5) 0.7637(5) 0.054(2) Uani 0.5 1 d D U P A 1
O5' O 0.1436(11) 0.0663(5) 0.7450(5) 0.068(3) Uani 0.5 1 d D U P A 2
O6' O 0.3465(8) 0.1383(6) 0.6439(5) 0.0630(19) Uani 0.5 1 d D U P A 2
O7' O 0.0845(9) 0.1654(7) 0.6404(6) 0.072(3) Uani 0.5 1 d D U P A 2
O8' O 0.2734(8) 0.2495(4) 0.7744(4) 0.0428(17) Uani 0.5 1 d D U P A 2
Mn1 Mn 0.06011(6) 0.24115(4) 0.28723(3) 0.01565(12) Uani 1 1 d . . . . .
O1 O -0.0779(3) 0.32120(17) 0.21827(15) 0.0187(5) Uani 1 1 d . . . . .
O2 O -0.3273(3) 0.1975(2) 0.16695(18) 0.0311(6) Uani 1 1 d . . . . .
O3 O -0.0942(3) 0.61928(19) 0.05367(17) 0.0294(6) Uani 1 1 d . . . . .
O4 O -0.1856(3) 0.13485(18) 0.30125(17) 0.0255(5) Uani 1 1 d . . . . .
H4A H -0.254301 0.142801 0.251066 0.031 Uiso 1 1 d R U . . .
H4B H -0.218675 0.062621 0.306200 0.031 Uiso 1 1 d R U . . .
N1 N 0.1382(3) 0.1687(2) 0.14531(18) 0.0186(6) Uani 1 1 d . . . . .
N2 N 0.1962(3) 0.1253(2) 0.31705(18) 0.0185(6) Uani 1 1 d . . . . .
N3 N 0.2843(3) 0.3907(2) 0.31184(18) 0.0175(5) Uani 1 1 d . . . . .
N4 N 0.0712(3) 0.3272(2) 0.44216(18) 0.0165(5) Uani 1 1 d . . . . .
C1 C 0.1099(4) 0.1905(3) 0.0615(2) 0.0222(7) Uani 1 1 d . . . . .
H1 H 0.059513 0.243713 0.060058 0.027 Uiso 1 1 calc R U . . .
C2 C 0.1523(4) 0.1370(3) -0.0247(2) 0.0234(7) Uani 1 1 d . . . . .
H2 H 0.131520 0.155020 -0.081876 0.028 Uiso 1 1 calc R U . . .
C3 C 0.2251(4) 0.0576(3) -0.0237(2) 0.0226(7) Uani 1 1 d . . . . .
H3 H 0.251741 0.020105 -0.080505 0.027 Uiso 1 1 calc R U . . .
C4 C 0.2590(4) 0.0331(2) 0.0634(2) 0.0183(7) Uani 1 1 d . . . . .
C5 C 0.3378(4) -0.0480(3) 0.0705(3) 0.0247(7) Uani 1 1 d . . . . .
H5 H 0.365946 -0.087354 0.015169 0.030 Uiso 1 1 calc R U . . .
C6 C 0.3713(4) -0.0677(3) 0.1560(3) 0.0253(8) Uani 1 1 d . . . . .
H6 H 0.424409 -0.119344 0.158980 0.030 Uiso 1 1 calc R U . . .
C7 C 0.3257(4) -0.0097(3) 0.2428(2) 0.0217(7) Uani 1 1 d . . . . .
C8 C 0.3530(5) -0.0298(3) 0.3328(3) 0.0285(8) Uani 1 1 d . . . . .
H8 H 0.406047 -0.080662 0.338951 0.034 Uiso 1 1 calc R U . . .
C9 C 0.3008(5) 0.0263(3) 0.4121(3) 0.0299(8) Uani 1 1 d . . . . .
H9 H 0.317503 0.013599 0.472282 0.036 Uiso 1 1 calc R U . . .
C10 C 0.2221(4) 0.1030(3) 0.4007(2) 0.0227(7) Uani 1 1 d . . . . .
H10 H 0.186256 0.139964 0.454519 0.027 Uiso 1 1 calc R U . . .
C11 C 0.2470(4) 0.0692(2) 0.2385(2) 0.0174(6) Uani 1 1 d . . . . .
C12 C 0.2139(4) 0.0915(2) 0.1471(2) 0.0168(6) Uani 1 1 d . . . . .
C13 C 0.3903(4) 0.4206(3) 0.2485(2) 0.0215(7) Uani 1 1 d . . . . .
H13 H 0.384838 0.372301 0.190550 0.026 Uiso 1 1 calc R U . . .
C14 C 0.5098(4) 0.5212(3) 0.2644(2) 0.0265(8) Uani 1 1 d . . . . .
H14 H 0.580421 0.539262 0.217537 0.032 Uiso 1 1 calc R U . . .
C15 C 0.5216(4) 0.5927(3) 0.3499(2) 0.0246(7) Uani 1 1 d . . . . .
H15 H 0.600462 0.659858 0.361703 0.030 Uiso 1 1 calc R U . . .
C16 C 0.4132(4) 0.5636(3) 0.4198(2) 0.0193(7) Uani 1 1 d . . . . .
C17 C 0.4174(4) 0.6333(3) 0.5114(2) 0.0245(7) Uani 1 1 d . . . . .
H17 H 0.495082 0.701030 0.526426 0.029 Uiso 1 1 calc R U . . .
C18 C 0.3102(4) 0.6022(3) 0.5762(2) 0.0222(7) Uani 1 1 d . . . . .
H18 H 0.314335 0.649065 0.634772 0.027 Uiso 1 1 calc R U . . .
C19 C 0.1900(4) 0.4978(3) 0.5556(2) 0.0175(6) Uani 1 1 d . . . . .
C20 C 0.0762(4) 0.4615(3) 0.6211(2) 0.0219(7) Uani 1 1 d . . . . .
H20 H 0.075296 0.505949 0.680325 0.026 Uiso 1 1 calc R U . . .
C21 C -0.0325(4) 0.3604(3) 0.5963(2) 0.0227(7) Uani 1 1 d . . . . .
H21 H -0.106345 0.334743 0.639297 0.027 Uiso 1 1 calc R U . . .
C22 C -0.0322(4) 0.2956(3) 0.5060(2) 0.0201(7) Uani 1 1 d . . . . .
H22 H -0.107994 0.227216 0.490026 0.024 Uiso 1 1 calc R U . . .
C23 C 0.1834(4) 0.4276(2) 0.4668(2) 0.0152(6) Uani 1 1 d . . . . .
C24 C 0.2963(4) 0.4611(2) 0.3974(2) 0.0159(6) Uani 1 1 d . . . . .
C25 C -0.2196(4) 0.2842(2) 0.1669(2) 0.0183(6) Uani 1 1 d . . . . .
C26 C -0.2559(4) 0.3513(3) 0.1022(2) 0.0186(7) Uani 1 1 d . . . . .
C27 C -0.3963(4) 0.3098(3) 0.0350(2) 0.0239(7) Uani 1 1 d . . . . .
H27 H -0.469450 0.242113 0.031769 0.029 Uiso 1 1 calc R U . . .
C28 C -0.4266(5) 0.3700(3) -0.0270(3) 0.0309(8) Uani 1 1 d . . . . .
H28 H -0.517727 0.341428 -0.073606 0.037 Uiso 1 1 calc R U . . .
C29 C -0.3219(5) 0.4718(3) -0.0198(2) 0.0308(8) Uani 1 1 d . . . . .
H29 H -0.342677 0.511595 -0.061794 0.037 Uiso 1 1 calc R U . . .
C30 C -0.1848(4) 0.5160(3) 0.0499(2) 0.0224(7) Uani 1 1 d . . . . .
C31 C -0.1490(4) 0.4545(3) 0.1094(2) 0.0185(6) Uani 1 1 d . . . . .
H31 H -0.054578 0.481911 0.153816 0.022 Uiso 1 1 calc R U . . .
C32 C 0.0323(5) 0.6715(3) 0.1324(3) 0.0336(9) Uani 1 1 d . . . . .
H32A H 0.087064 0.743159 0.127352 0.050 Uiso 1 1 calc R U . . .
H32B H -0.019717 0.673110 0.191479 0.050 Uiso 1 1 calc R U . . .
H32C H 0.114197 0.633395 0.131203 0.050 Uiso 1 1 calc R U . . .

loop_
_atom_site_aniso_label
_atom_site_aniso_U_11
_atom_site_aniso_U_22
_atom_site_aniso_U_33
_atom_site_aniso_U_23
_atom_site_aniso_U_13
_atom_site_aniso_U_12
Cl1 0.0265(4) 0.0313(5) 0.0222(4) 0.0116(3) 0.0010(3) 0.0066(4)
O5 0.031(3) 0.025(3) 0.022(3) 0.008(2) 0.009(2) -0.001(2)
O6 0.049(4) 0.040(3) 0.054(4) 0.028(3) 0.033(3) 0.027(3)
O7 0.032(4) 0.020(3) 0.035(3) 0.018(2) -0.009(3) 0.001(3)
O8 0.037(4) 0.059(5) 0.053(4) 0.029(3) -0.029(3) -0.015(3)
O5' 0.138(7) 0.021(3) 0.041(4) 0.013(3) 0.019(5) 0.013(4)
O6' 0.056(4) 0.071(5) 0.063(4) 0.001(4) 0.024(3) 0.029(4)
O7' 0.063(6) 0.081(6) 0.067(5) 0.013(5) -0.025(5) 0.021(5)
O8' 0.043(4) 0.035(4) 0.031(3) 0.000(3) 0.006(3) -0.011(3)
Mn1 0.0192(3) 0.0141(2) 0.0136(2) 0.00169(17) 0.00137(18) 0.00587(19)
O1 0.0203(12) 0.0160(11) 0.0194(11) 0.0031(9) -0.0017(9) 0.0060(9)
O2 0.0266(14) 0.0253(13) 0.0357(14) 0.0107(11) -0.0075(11) -0.0028(11)
O3 0.0397(15) 0.0249(13) 0.0288(13) 0.0132(11) 0.0071(11) 0.0119(11)
O4 0.0264(13) 0.0195(12) 0.0279(13) 0.0073(10) 0.0003(10) 0.0017(10)
N1 0.0208(14) 0.0181(14) 0.0160(13) 0.0016(11) 0.0008(11) 0.0064(11)
N2 0.0215(14) 0.0155(13) 0.0168(13) 0.0026(10) 0.0002(11) 0.0040(11)
N3 0.0165(13) 0.0200(14) 0.0173(13) 0.0056(11) 0.0009(10) 0.0065(11)
N4 0.0179(13) 0.0176(13) 0.0159(13) 0.0048(10) 0.0023(10) 0.0077(11)
C1 0.0226(17) 0.0243(17) 0.0206(16) 0.0048(13) 0.0018(13) 0.0086(14)
C2 0.0215(17) 0.0299(19) 0.0168(16) 0.0055(14) 0.0020(13) 0.0041(14)
C3 0.0188(16) 0.0262(18) 0.0159(16) -0.0045(13) 0.0056(13) 0.0026(14)
C4 0.0151(15) 0.0155(15) 0.0200(16) 0.0000(12) 0.0032(12) 0.0007(12)
C5 0.0222(18) 0.0170(16) 0.0314(19) -0.0003(14) 0.0075(14) 0.0046(14)
C6 0.0213(17) 0.0184(17) 0.037(2) 0.0031(14) 0.0079(15) 0.0096(14)
C7 0.0186(16) 0.0172(16) 0.0295(18) 0.0055(13) 0.0032(14) 0.0056(13)
C8 0.0259(19) 0.0266(19) 0.038(2) 0.0120(16) 0.0009(16) 0.0121(15)
C9 0.035(2) 0.032(2) 0.0259(19) 0.0113(15) -0.0019(15) 0.0109(16)
C10 0.0254(18) 0.0213(17) 0.0200(16) 0.0035(13) 0.0003(13) 0.0058(14)
C11 0.0156(15) 0.0135(15) 0.0211(16) 0.0030(12) 0.0013(12) 0.0017(12)
C12 0.0151(15) 0.0149(15) 0.0171(15) 0.0009(12) 0.0012(12) 0.0015(12)
C13 0.0176(16) 0.0293(18) 0.0180(16) 0.0062(13) 0.0026(13) 0.0069(14)
C14 0.0215(18) 0.035(2) 0.0252(18) 0.0145(15) 0.0057(14) 0.0055(15)
C15 0.0180(17) 0.0211(17) 0.0334(19) 0.0110(15) -0.0018(14) 0.0006(13)
C16 0.0151(15) 0.0186(16) 0.0256(17) 0.0066(13) -0.0024(13) 0.0066(13)
C17 0.0185(17) 0.0185(17) 0.0326(19) 0.0014(14) -0.0065(14) 0.0035(13)
C18 0.0211(17) 0.0215(17) 0.0214(17) -0.0037(13) -0.0063(13) 0.0094(14)
C19 0.0176(15) 0.0210(16) 0.0167(15) 0.0025(12) -0.0022(12) 0.0116(13)
C20 0.0263(18) 0.0288(18) 0.0146(15) 0.0016(13) 0.0006(13) 0.0171(15)
C21 0.0264(18) 0.0300(19) 0.0159(15) 0.0094(14) 0.0061(13) 0.0115(15)
C22 0.0221(17) 0.0196(16) 0.0201(16) 0.0073(13) 0.0025(13) 0.0067(13)
C23 0.0135(14) 0.0186(15) 0.0158(14) 0.0039(12) -0.0021(11) 0.0086(12)
C24 0.0144(15) 0.0182(15) 0.0170(15) 0.0033(12) -0.0029(12) 0.0088(12)
C25 0.0195(16) 0.0168(16) 0.0171(15) 0.0006(12) 0.0016(12) 0.0057(13)
C26 0.0205(16) 0.0217(16) 0.0149(15) 0.0012(12) 0.0018(12) 0.0104(13)
C27 0.0221(17) 0.0232(17) 0.0259(18) 0.0000(14) -0.0019(14) 0.0104(14)
C28 0.031(2) 0.034(2) 0.0266(19) -0.0011(16) -0.0113(15) 0.0152(17)
C29 0.039(2) 0.042(2) 0.0210(17) 0.0112(16) 0.0009(15) 0.0233(18)
C30 0.0298(19) 0.0234(17) 0.0184(16) 0.0056(13) 0.0090(14) 0.0134(15)
C31 0.0191(16) 0.0204(16) 0.0162(15) 0.0025(12) 0.0016(12) 0.0076(13)
C32 0.033(2) 0.0207(18) 0.046(2) 0.0115(17) 0.0010(18) 0.0045(16)

loop_
_atom_type_symbol
_atom_type_description
_atom_type_scat_dispersion_real
_atom_type_scat_dispersion_imag
_atom_type_scat_source
C C 0.0033 0.0016 'International Tables Vol C Tables 4.2.6.8 and 6.1.1.4'
Cl Cl 0.1484 0.1585 'International Tables Vol C Tables 4.2.6.8 and 6.1.1.4'
Mn Mn 0.3368 0.7283 'International Tables Vol C Tables 4.2.6.8 and 6.1.1.4'
N N 0.0061 0.0033 'International Tables Vol C Tables 4.2.6.8 and 6.1.1.4'
O O 0.0106 0.0060 'International Tables Vol C Tables 4.2.6.8 and 6.1.1.4'
H H 0.0000 0.0000 'International Tables Vol C Tables 4.2.6.8 and 6.1.1.4'

loop_
_geom_angle_atom_site_label_1
_geom_angle_atom_site_label_2
_geom_angle_atom_site_label_3
_geom_angle
O7 Cl1 O8 115.8(4)
O5' Cl1 O6' 116.4(4)
O5' Cl1 O7' 112.8(5)
O6' Cl1 O7' 107.4(4)
O7 Cl1 O5 111.1(3)
O8 Cl1 O5 112.1(4)
O5' Cl1 O8' 108.5(4)
O6' Cl1 O8' 106.6(4)
O7' Cl1 O8' 104.3(4)
O7 Cl1 O6 106.9(3)
O8 Cl1 O6 106.6(4)
O5 Cl1 O6 103.3(3)
O1 Mn1 O4 85.56(9)
O1 Mn1 N1 90.82(9)
O4 Mn1 N1 105.76(9)
O1 Mn1 N4 100.89(9)
O4 Mn1 N4 89.25(9)
N1 Mn1 N4 161.71(9)
O1 Mn1 N2 163.31(9)
O4 Mn1 N2 92.55(9)
N1 Mn1 N2 73.71(9)
N4 Mn1 N2 95.66(9)
O1 Mn1 N3 87.93(9)
O4 Mn1 N3 160.01(9)
N1 Mn1 N3 93.20(10)
N4 Mn1 N3 73.44(9)
N2 Mn1 N3 98.94(9)
C25 O1 Mn1 129.9(2)
C30 O3 C32 117.1(3)
Mn1 O4 H4A 102.1
Mn1 O4 H4B 131.0
H4A O4 H4B 109.7
C1 N1 C12 118.2(3)
C1 N1 Mn1 126.4(2)
C12 N1 Mn1 115.3(2)
C10 N2 C11 117.6(3)
C10 N2 Mn1 127.0(2)
C11 N2 Mn1 115.2(2)
C13 N3 C24 117.9(3)
C13 N3 Mn1 126.8(2)
C24 N3 Mn1 114.9(2)
C22 N4 C23 118.0(3)
C22 N4 Mn1 126.5(2)
C23 N4 Mn1 114.93(19)
N1 C1 C2 123.1(3)
N1 C1 H1 118.5
C2 C1 H1 118.5
C3 C2 C1 119.0(3)
C3 C2 H2 120.5
C1 C2 H2 120.5
C2 C3 C4 119.7(3)
C2 C3 H3 120.2
C4 C3 H3 120.2
C3 C4 C12 117.7(3)
C3 C4 C5 122.9(3)
C12 C4 C5 119.4(3)
C6 C5 C4 121.1(3)
C6 C5 H5 119.5
C4 C5 H5 119.5
C5 C6 C7 120.8(3)
C5 C6 H6 119.6
C7 C6 H6 119.6
C8 C7 C11 117.5(3)
C8 C7 C6 122.8(3)
C11 C7 C6 119.6(3)
C9 C8 C7 119.6(3)
C9 C8 H8 120.2
C7 C8 H8 120.2
C8 C9 C10 118.9(3)
C8 C9 H9 120.6
C10 C9 H9 120.6
N2 C10 C9 123.4(3)
N2 C10 H10 118.3
C9 C10 H10 118.3
N2 C11 C7 123.0(3)
N2 C11 C12 117.5(3)
C7 C11 C12 119.5(3)
N1 C12 C4 122.4(3)
N1 C12 C11 118.1(3)
C4 C12 C11 119.6(3)
N3 C13 C14 123.2(3)
N3 C13 H13 118.4
C14 C13 H13 118.4
C15 C14 C13 119.2(3)
C15 C14 H14 120.4
C13 C14 H14 120.4
C14 C15 C16 119.4(3)
C14 C15 H15 120.3
C16 C15 H15 120.3
C24 C16 C15 117.5(3)
C24 C16 C17 119.3(3)
C15 C16 C17 123.1(3)
C18 C17 C16 121.1(3)
C18 C17 H17 119.4
C16 C17 H17 119.4
C17 C18 C19 120.8(3)
C17 C18 H18 119.6
C19 C18 H18 119.6
C23 C19 C20 117.7(3)
C23 C19 C18 119.4(3)
C20 C19 C18 122.9(3)
C21 C20 C19 119.1(3)
C21 C20 H20 120.4
C19 C20 H20 120.4
C20 C21 C22 119.7(3)
C20 C21 H21 120.2
C22 C21 H21 120.2
N4 C22 C21 122.9(3)
N4 C22 H22 118.5
C21 C22 H22 118.5
N4 C23 C19 122.5(3)
N4 C23 C24 117.7(3)
C19 C23 C24 119.8(3)
N3 C24 C16 122.7(3)
N3 C24 C23 117.8(3)
C16 C24 C23 119.5(3)
O2 C25 O1 124.7(3)
O2 C25 C26 118.8(3)
O1 C25 C26 116.5(3)
C27 C26 C31 120.2(3)
C27 C26 C25 119.6(3)
C31 C26 C25 120.2(3)
C28 C27 C26 119.8(3)
C28 C27 H27 120.1
C26 C27 H27 120.1
C29 C28 C27 120.1(3)
C29 C28 H28 119.9
C27 C28 H28 119.9
C28 C29 C30 120.6(3)
C28 C29 H29 119.7
C30 C29 H29 119.7
O3 C30 C31 124.7(3)
O3 C30 C29 115.8(3)
C31 C30 C29 119.6(3)
C30 C31 C26 119.6(3)
C30 C31 H31 120.2
C26 C31 H31 120.2
O3 C32 H32A 109.5
O3 C32 H32B 109.5
H32A C32 H32B 109.5
O3 C32 H32C 109.5
H32A C32 H32C 109.5
H32B C32 H32C 109.5

loop_
_geom_bond_atom_site_label_1
_geom_bond_atom_site_label_2
_geom_bond_distance
Cl1 O5' 1.375(5)
Cl1 O7 1.393(5)
Cl1 O8 1.405(5)
Cl1 O6' 1.427(5)
Cl1 O7' 1.433(6)
Cl1 O5 1.443(4)
Cl1 O8' 1.494(5)
Cl1 O6 1.520(5)
Mn1 O1 2.134(2)
Mn1 O4 2.173(2)
Mn1 N1 2.257(3)
Mn1 N4 2.263(3)
Mn1 N2 2.269(3)
Mn1 N3 2.270(3)
O1 C25 1.280(4)
O2 C25 1.250(4)
O3 C30 1.367(4)
O3 C32 1.432(4)
O4 H4A 0.9500
O4 H4B 0.9501
N1 C1 1.328(4)
N1 C12 1.363(4)
N2 C10 1.326(4)
N2 C11 1.364(4)
N3 C13 1.326(4)
N3 C24 1.362(4)
N4 C22 1.325(4)
N4 C23 1.369(4)
C1 C2 1.399(5)
C1 H1 0.9300
C2 C3 1.371(5)
C2 H2 0.9300
C3 C4 1.402(5)
C3 H3 0.9300
C4 C12 1.408(4)
C4 C5 1.441(5)
C5 C6 1.349(5)
C5 H5 0.9300
C6 C7 1.442(5)
C6 H6 0.9300
C7 C8 1.402(5)
C7 C11 1.407(4)
C8 C9 1.377(5)
C8 H8 0.9300
C9 C10 1.403(5)
C9 H9 0.9300
C10 H10 0.9300
C11 C12 1.444(4)
C13 C14 1.398(5)
C13 H13 0.9300
C14 C15 1.369(5)
C14 H14 0.9300
C15 C16 1.407(5)
C15 H15 0.9300
C16 C24 1.406(4)
C16 C17 1.435(5)
C17 C18 1.352(5)
C17 H17 0.9300
C18 C19 1.436(5)
C18 H18 0.9300
C19 C23 1.404(4)
C19 C20 1.412(5)
C20 C21 1.366(5)
C20 H20 0.9300
C21 C22 1.399(4)
C21 H21 0.9300
C22 H22 0.9300
C23 C24 1.439(4)
C25 C26 1.506(4)
C26 C27 1.393(4)
C26 C31 1.398(5)
C27 C28 1.388(5)
C27 H27 0.9300
C28 C29 1.377(5)
C28 H28 0.9300
C29 C30 1.396(5)
C29 H29 0.9300
C30 C31 1.390(4)
C31 H31 0.9300
C32 H32A 0.9600
C32 H32B 0.9600
C32 H32C 0.9600
